data_7209591
loop_
_publ_author_name
'Li, Min'
'Ling, Qian'
'Yang, Zhi'
'Li, Bao-Long'
'Li, Hai-Yan'

_publ_section_title
;
 Seven structural versatile coordination polymers based on a flexible
 bis(triazole) and polycarboxylate co-ligands: syntheses, structures and
 properties
;
_journal_issue 18
_journal_name_full CrystEngComm
_journal_page_first 3630
_journal_paper_doi 10.1039/c3ce00057e
_journal_volume 15
_journal_year 2013
_chemical_formula_moiety 'C32 H34 Mn N9 O4 '
_chemical_formula_sum 'C32 H34 Mn N9 O4'
_chemical_formula_weight 663.62
_chemical_name_systematic
;
?
;
_space_group_IT_number 2
_symmetry_cell_setting triclinic
_symmetry_Int_Tables_number 2
_symmetry_space_group_name_Hall '-P 1'
_symmetry_space_group_name_H-M 'P -1'
_atom_sites_solution_hydrogens geom
_atom_sites_solution_primary direct
_atom_sites_solution_secondary difmap
_audit_creation_method SHELXL-97
_cell_angle_alpha 91.410(3)
_cell_angle_beta 94.187(3)
_cell_angle_gamma 109.446(3)
_cell_formula_units_Z 2
_cell_length_a 10.1259(11)
_cell_length_b 11.6606(13)
_cell_length_c 13.7407(13)
_cell_measurement_reflns_used 6065
_cell_measurement_temperature 223(2)
_cell_measurement_theta_max 27.5
_cell_measurement_theta_min 3.3
_cell_volume 1523.7(3)
_computing_cell_refinement CrystalClear
_computing_data_collection CrystalClear
_computing_data_reduction CrystalStructure
_computing_molecular_graphics 'Bruker SHELXTL'
_computing_publication_material 'Bruker SHELXTL'
_computing_structure_refinement 'SHELXL-97 (Sheldrick, 1997)'
_computing_structure_solution 'SHELXS-97 (Sheldrick, 1990)'
_diffrn_ambient_temperature 223(2)
_diffrn_detector_area_resol_mean 14.63
_diffrn_measured_fraction_theta_full 0.982
_diffrn_measured_fraction_theta_max 0.982
_diffrn_measurement_device_type 'Rigaku Saturn CCD'
_diffrn_measurement_method \w
_diffrn_radiation_monochromator graphite
_diffrn_radiation_source 'fine-focus sealed tube'
_diffrn_radiation_type MoK\a
_diffrn_radiation_wavelength 0.71075
_diffrn_reflns_av_R_equivalents 0.0522
_diffrn_reflns_av_sigmaI/netI 0.0894
_diffrn_reflns_limit_h_max 13
_diffrn_reflns_limit_h_min -12
_diffrn_reflns_limit_k_max 15
_diffrn_reflns_limit_k_min -15
_diffrn_reflns_limit_l_max 17
_diffrn_reflns_limit_l_min -16
_diffrn_reflns_number 14068
_diffrn_reflns_theta_full 27.48
_diffrn_reflns_theta_max 27.48
_diffrn_reflns_theta_min 3.27
_diffrn_standards_decay_% 0
_diffrn_standards_interval_count 0
_diffrn_standards_interval_time 0
_diffrn_standards_number 0
_exptl_absorpt_coefficient_mu 0.488
_exptl_absorpt_correction_T_max 0.9528
_exptl_absorpt_correction_T_min 0.9088
_exptl_absorpt_correction_type multi-scan
_exptl_absorpt_process_details 'Jacobson, R. (1998) Private communication'
_exptl_crystal_colour colorless
_exptl_crystal_density_diffrn 1.446
_exptl_crystal_density_method 'not measured'
_exptl_crystal_description block
_exptl_crystal_F_000 692
_exptl_crystal_size_max 0.20
_exptl_crystal_size_mid 0.20
_exptl_crystal_size_min 0.10
_refine_diff_density_max 1.014
_refine_diff_density_min -0.317
_refine_diff_density_rms 0.072
_refine_ls_extinction_method none
_refine_ls_goodness_of_fit_ref 1.052
_refine_ls_hydrogen_treatment constr
_refine_ls_matrix_type full
_refine_ls_number_parameters 417
_refine_ls_number_reflns 6853
_refine_ls_number_restraints 0
_refine_ls_restrained_S_all 1.052
_refine_ls_R_factor_all 0.1147
_refine_ls_R_factor_gt 0.0707
_refine_ls_shift/su_max 0.000
_refine_ls_shift/su_mean 0.000
_refine_ls_structure_factor_coef Fsqd
_refine_ls_weighting_details 'calc w=1/[\s^2^(Fo^2^)+(0.0782P)^2^+0.3269P] where P=(Fo^2^+2Fc^2^)/3'
_refine_ls_weighting_scheme calc
_refine_ls_wR_factor_gt 0.1514
_refine_ls_wR_factor_ref 0.1732
_reflns_number_gt 4640
_reflns_number_total 6853
_reflns_threshold_expression >2sigma(I)
_cod_data_source_file c3ce00057e.txt
_cod_data_source_block Mn-tmtz-1,3-bdc(2)
_cod_depositor_comments
;
The following automatic conversions were performed:

'_symmetry_cell_setting' value 'Triclinic' changed to 'triclinic'
according to /home/saulius/struct/CIF-dictionaries/cif_core.dic
dictionary named 'cif_core.dic' version 2.4.2 from
2011-04-26.

'_exptl_absorpt_correction_type' value 'Multi-scan'
changed to 'multi-scan' according to
/home/saulius/struct/CIF-dictionaries/cif_core.dic dictionary named
'cif_core.dic' version 2.4.2 from 2011-04-26.

Automatic conversion script
Id: cif_fix_values 1891 2012-01-12 08:04:46Z andrius 
;
_cod_original_sg_symbol_H-M P-1
_cod_database_code 7209591

loop_
_symmetry_equiv_pos_as_xyz
'x, y, z'
'-x, -y, -z'

loop_
_atom_site_label
_atom_site_type_symbol
_atom_site_fract_x
_atom_site_fract_y
_atom_site_fract_z
_atom_site_U_iso_or_equiv
_atom_site_adp_type
_atom_site_occupancy
_atom_site_symmetry_multiplicity
_atom_site_calc_flag
_atom_site_refinement_flags
Mn1 Mn 0.16452(5) 0.28098(5) 0.47681(4) 0.02571(17) Uani 1 1 d .
O1 O -0.0388(3) 0.1778(3) 0.4146(2) 0.0445(7) Uani 1 1 d .
O2 O -0.0881(3) 0.3142(3) 0.5054(2) 0.0473(7) Uani 1 1 d .
O3 O -0.5993(3) 0.2849(2) 0.5038(2) 0.0362(6) Uani 1 1 d .
O4 O -0.7543(2) 0.1492(2) 0.40207(19) 0.0354(6) Uani 1 1 d .
N1 N 0.2556(3) 0.5767(3) 0.6945(2) 0.0284(7) Uani 1 1 d .
N2 N 0.3902(3) 0.5770(3) 0.6922(2) 0.0331(7) Uani 1 1 d .
N3 N 0.2467(3) 0.4521(3) 0.5721(2) 0.0288(7) Uani 1 1 d .
N4 N 0.3240(3) 0.4772(3) 1.2208(2) 0.0375(8) Uani 1 1 d .
N5 N 0.2982(4) 0.5743(3) 1.2622(2) 0.0440(9) Uani 1 1 d .
N6 N 0.2196(3) 0.4067(3) 1.3507(2) 0.0372(8) Uani 1 1 d .
N7 N 0.0424(4) 0.0661(3) 0.7352(2) 0.0386(8) Uani 1 1 d .
N8 N 0.1665(4) 0.1488(3) 0.7752(3) 0.0565(11) Uani 1 1 d .
N9 N 0.1248(3) 0.1841(3) 0.6180(2) 0.0309(7) Uani 1 1 d .
C1 C 0.2611(4) 0.6154(3) 0.8707(3) 0.0303(8) Uani 1 1 d .
C2 C 0.3835(4) 0.6885(3) 0.9244(3) 0.0294(8) Uani 1 1 d .
C3 C 0.4207(4) 0.6528(3) 1.0163(3) 0.0325(8) Uani 1 1 d .
C4 C 0.3450(4) 0.5376(3) 1.0469(3) 0.0333(9) Uani 1 1 d .
C5 C 0.2229(4) 0.4644(3) 0.9923(3) 0.0358(9) Uani 1 1 d .
C6 C 0.1769(4) 0.5051(3) 0.9063(3) 0.0345(9) Uani 1 1 d .
C7 C 0.2206(4) 0.6498(3) 0.7700(3) 0.0344(9) Uani 1 1 d .
H7A H 0.1195 0.6364 0.7628 0.041 Uiso 1 1 calc R
H7B H 0.2707 0.7364 0.7622 0.041 Uiso 1 1 calc R
C8 C 0.4810(5) 0.8025(4) 0.8844(3) 0.0466(11) Uani 1 1 d .
H8A H 0.4747 0.7932 0.8137 0.070 Uiso 1 1 calc R
H8B H 0.5768 0.8157 0.9105 0.070 Uiso 1 1 calc R
H8C H 0.4541 0.8718 0.9033 0.070 Uiso 1 1 calc R
C9 C 0.5425(5) 0.7380(4) 1.0817(3) 0.0583(13) Uani 1 1 d .
H9A H 0.6266 0.7178 1.0732 0.087 Uiso 1 1 calc R
H9B H 0.5210 0.7294 1.1493 0.087 Uiso 1 1 calc R
H9C H 0.5579 0.8213 1.0644 0.087 Uiso 1 1 calc R
C10 C 0.4031(5) 0.4881(4) 1.1344(3) 0.0450(11) Uani 1 1 d .
H10A H 0.4060 0.4074 1.1153 0.054 Uiso 1 1 calc R
H10B H 0.5000 0.5412 1.1522 0.054 Uiso 1 1 calc R
C11 C 0.1376(6) 0.3401(4) 1.0248(4) 0.0603(13) Uani 1 1 d .
H11A H 0.1821 0.3237 1.0853 0.090 Uiso 1 1 calc R
H11B H 0.1327 0.2783 0.9748 0.090 Uiso 1 1 calc R
H11C H 0.0434 0.3388 1.0351 0.090 Uiso 1 1 calc R
C12 C 0.0387(5) 0.4287(4) 0.8506(3) 0.0560(12) Uani 1 1 d .
H12A H -0.0051 0.3569 0.8861 0.084 Uiso 1 1 calc R
H12B H 0.0567 0.4042 0.7863 0.084 Uiso 1 1 calc R
H12C H -0.0234 0.4764 0.8439 0.084 Uiso 1 1 calc R
C13 C 0.3792(4) 0.5014(3) 0.6174(3) 0.0317(8) Uani 1 1 d .
H13A H 0.4564 0.4827 0.5966 0.038 Uiso 1 1 calc R
C14 C 0.1728(4) 0.5029(3) 0.6235(3) 0.0289(8) Uani 1 1 d .
H14A H 0.0759 0.4887 0.6112 0.035 Uiso 1 1 calc R
C15 C 0.2353(4) 0.5268(4) 1.3401(3) 0.0411(10) Uani 1 1 d .
H15A H 0.2039 0.5721 1.3849 0.049 Uiso 1 1 calc R
C16 C 0.2784(4) 0.3804(4) 1.2742(3) 0.0385(9) Uani 1 1 d .
H16A H 0.2867 0.3040 1.2597 0.046 Uiso 1 1 calc R
C17 C -0.0157(4) -0.0138(3) 0.8988(3) 0.0333(9) Uani 1 1 d .
C18 C -0.1006(4) 0.0369(3) 0.9472(3) 0.0369(9) Uani 1 1 d .
C19 C -0.0866(4) 0.0488(3) 1.0490(3) 0.0372(9) Uani 1 1 d .
C20 C -0.0383(6) -0.0380(4) 0.7886(3) 0.0589(14) Uani 1 1 d .
H20A H -0.0112 -0.1086 0.7714 0.071 Uiso 1 1 calc R
H20B H -0.1385 -0.0582 0.7681 0.071 Uiso 1 1 calc R
C21 C -0.2041(5) 0.0834(5) 0.8894(5) 0.0735(17) Uani 1 1 d .
H21A H -0.2004 0.0681 0.8201 0.110 Uiso 1 1 calc R
H21B H -0.1799 0.1702 0.9036 0.110 Uiso 1 1 calc R
H21C H -0.2984 0.0415 0.9074 0.110 Uiso 1 1 calc R
C22 C -0.1860(7) 0.0959(5) 1.1005(5) 0.082(2) Uani 1 1 d .
H22A H -0.1636 0.0989 1.1706 0.122 Uiso 1 1 calc R
H22B H -0.2818 0.0421 1.0841 0.122 Uiso 1 1 calc R
H22C H -0.1768 0.1770 1.0800 0.122 Uiso 1 1 calc R
C23 C 0.2099(5) 0.2166(4) 0.7013(3) 0.0455(11) Uani 1 1 d .
H23A H 0.2943 0.2831 0.7061 0.055 Uiso 1 1 calc R
C24 C 0.0220(4) 0.0881(3) 0.6426(3) 0.0306(8) Uani 1 1 d .
H24A H -0.0551 0.0417 0.5999 0.037 Uiso 1 1 calc R
C25 C -0.2790(3) 0.1527(3) 0.4236(2) 0.0261(8) Uani 1 1 d .
C26 C -0.3802(3) 0.2008(3) 0.4491(2) 0.0262(7) Uani 1 1 d .
H26A H -0.3532 0.2753 0.4858 0.031 Uiso 1 1 calc R
C27 C -0.5220(3) 0.1396(3) 0.4207(2) 0.0250(7) Uani 1 1 d .
C28 C -0.5624(4) 0.0278(3) 0.3688(3) 0.0319(8) Uani 1 1 d .
H28A H -0.6578 -0.0137 0.3496 0.038 Uiso 1 1 calc R
C29 C -0.4617(4) -0.0225(3) 0.3452(3) 0.0366(9) Uani 1 1 d .
H29A H -0.4889 -0.0990 0.3115 0.044 Uiso 1 1 calc R
C30 C -0.3202(4) 0.0409(3) 0.3718(3) 0.0344(9) Uani 1 1 d .
H30A H -0.2518 0.0077 0.3544 0.041 Uiso 1 1 calc R
C31 C -0.1256(4) 0.2208(4) 0.4509(3) 0.0334(9) Uani 1 1 d .
C32 C -0.6309(3) 0.1955(3) 0.4444(3) 0.0274(8) Uani 1 1 d .

loop_
_atom_site_aniso_label
_atom_site_aniso_U_11
_atom_site_aniso_U_22
_atom_site_aniso_U_33
_atom_site_aniso_U_23
_atom_site_aniso_U_13
_atom_site_aniso_U_12
Mn1 0.0219(3) 0.0320(3) 0.0221(3) 0.0007(2) 0.0028(2) 0.0075(2)
O1 0.0202(13) 0.0649(19) 0.0492(18) 0.0026(15) 0.0018(12) 0.0156(13)
O2 0.0278(14) 0.0412(16) 0.066(2) 0.0001(15) -0.0089(14) 0.0058(12)
O3 0.0254(13) 0.0393(15) 0.0429(16) -0.0074(13) 0.0030(12) 0.0102(11)
O4 0.0196(12) 0.0460(15) 0.0406(16) -0.0080(12) -0.0031(11) 0.0128(11)
N1 0.0308(16) 0.0338(16) 0.0225(16) 0.0010(13) 0.0000(13) 0.0138(13)
N2 0.0303(17) 0.0372(17) 0.0303(17) 0.0004(14) 0.0018(14) 0.0096(14)
N3 0.0288(16) 0.0310(15) 0.0249(16) 0.0012(12) 0.0029(13) 0.0076(13)
N4 0.0383(18) 0.054(2) 0.0249(17) 0.0094(15) 0.0085(14) 0.0201(16)
N5 0.050(2) 0.052(2) 0.035(2) 0.0085(16) 0.0070(17) 0.0217(18)
N6 0.0332(18) 0.0493(19) 0.0262(17) 0.0031(14) 0.0048(14) 0.0096(15)
N7 0.048(2) 0.0313(16) 0.0231(17) 0.0036(13) 0.0039(15) -0.0044(15)
N8 0.064(3) 0.043(2) 0.034(2) 0.0069(16) -0.0117(19) -0.0170(19)
N9 0.0294(16) 0.0341(16) 0.0278(17) 0.0042(13) 0.0007(14) 0.0088(14)
C1 0.038(2) 0.0322(19) 0.0216(18) -0.0007(15) 0.0038(16) 0.0134(17)
C2 0.035(2) 0.0239(17) 0.028(2) 0.0028(15) 0.0026(16) 0.0072(15)
C3 0.0291(19) 0.041(2) 0.027(2) -0.0009(16) 0.0021(16) 0.0105(17)
C4 0.036(2) 0.045(2) 0.0229(19) 0.0052(16) 0.0060(17) 0.0187(18)
C5 0.042(2) 0.0319(19) 0.032(2) 0.0068(16) 0.0127(18) 0.0075(18)
C6 0.033(2) 0.038(2) 0.030(2) -0.0029(16) 0.0078(17) 0.0072(17)
C7 0.047(2) 0.038(2) 0.024(2) -0.0023(16) 0.0006(17) 0.0219(18)
C8 0.049(3) 0.035(2) 0.049(3) 0.0065(19) -0.001(2) 0.006(2)
C9 0.051(3) 0.068(3) 0.041(3) -0.002(2) -0.009(2) 0.002(2)
C10 0.047(3) 0.067(3) 0.032(2) 0.017(2) 0.017(2) 0.030(2)
C11 0.070(3) 0.047(3) 0.055(3) 0.015(2) 0.019(3) 0.004(2)
C12 0.039(2) 0.067(3) 0.044(3) -0.003(2) -0.001(2) -0.004(2)
C13 0.031(2) 0.0342(19) 0.027(2) 0.0002(16) 0.0033(16) 0.0071(16)
C14 0.0279(18) 0.0328(18) 0.0256(19) 0.0046(15) -0.0013(15) 0.0102(16)
C15 0.045(2) 0.049(2) 0.031(2) 0.0024(18) 0.0066(19) 0.018(2)
C16 0.043(2) 0.045(2) 0.028(2) 0.0071(17) 0.0041(18) 0.0147(19)
C17 0.041(2) 0.0245(17) 0.0232(19) 0.0010(15) 0.0052(17) -0.0041(16)
C18 0.029(2) 0.0306(19) 0.043(2) 0.0162(17) -0.0009(17) -0.0009(16)
C19 0.043(2) 0.0258(18) 0.043(2) 0.0050(16) 0.020(2) 0.0082(17)
C20 0.089(4) 0.038(2) 0.022(2) 0.0025(17) 0.002(2) -0.015(2)
C21 0.044(3) 0.062(3) 0.104(5) 0.041(3) -0.012(3) 0.005(2)
C22 0.105(5) 0.054(3) 0.107(5) 0.026(3) 0.076(4) 0.039(3)
C23 0.043(2) 0.039(2) 0.037(2) 0.0132(18) -0.0047(19) -0.0086(19)
C24 0.032(2) 0.0349(19) 0.0223(19) 0.0020(15) 0.0040(16) 0.0071(17)
C25 0.0195(16) 0.0314(18) 0.0264(19) 0.0103(15) 0.0013(14) 0.0067(14)
C26 0.0228(17) 0.0304(17) 0.0247(18) 0.0048(14) 0.0022(14) 0.0076(15)
C27 0.0199(16) 0.0302(18) 0.0255(19) 0.0063(14) 0.0036(14) 0.0087(14)
C28 0.0225(18) 0.039(2) 0.033(2) 0.0027(16) 0.0016(16) 0.0082(16)
C29 0.030(2) 0.036(2) 0.043(2) -0.0074(17) -0.0030(18) 0.0111(17)
C30 0.0235(18) 0.044(2) 0.041(2) 0.0058(18) 0.0068(17) 0.0170(17)
C31 0.0202(18) 0.045(2) 0.034(2) 0.0152(18) 0.0001(16) 0.0082(17)
C32 0.0195(17) 0.0348(19) 0.0266(19) 0.0054(16) 0.0055(15) 0.0063(15)

loop_
_atom_type_symbol
_atom_type_description
_atom_type_scat_dispersion_real
_atom_type_scat_dispersion_imag
_atom_type_scat_source
H H 0.0000 0.0000 'International Tables Vol C Tables 4.2.6.8 and 6.1.1.4'
N N 0.0061 0.0033 'International Tables Vol C Tables 4.2.6.8 and 6.1.1.4'
O O 0.0106 0.0060 'International Tables Vol C Tables 4.2.6.8 and 6.1.1.4'
Mn Mn 0.3368 0.7283 'International Tables Vol C Tables 4.2.6.8 and 6.1.1.4'
C C 0.0033 0.0016 'International Tables Vol C Tables 4.2.6.8 and 6.1.1.4'

loop_
_geom_angle_atom_site_label_1
_geom_angle_atom_site_label_2
_geom_angle_atom_site_label_3
_geom_angle
_geom_angle_site_symmetry_1
_geom_angle_site_symmetry_3
O1 Mn1 O4 88.25(10) . 1_655
O1 Mn1 N3 132.74(11) . .
O4 Mn1 N3 138.98(10) 1_655 .
O1 Mn1 N9 91.27(11) . .
O4 Mn1 N9 96.66(10) 1_655 .
N3 Mn1 N9 85.54(11) . .
O1 Mn1 N6 95.35(12) . 1_554
O4 Mn1 N6 90.15(11) 1_655 1_554
N3 Mn1 N6 85.11(11) . 1_554
N9 Mn1 N6 170.65(12) . 1_554
O1 Mn1 O3 144.51(10) . 1_655
O4 Mn1 O3 56.89(9) 1_655 1_655
N3 Mn1 O3 82.48(10) . 1_655
N9 Mn1 O3 86.88(10) . 1_655
N6 Mn1 O3 91.52(11) 1_554 1_655
C31 O1 Mn1 107.7(3) . .
C32 O3 Mn1 87.7(2) . 1_455
C32 O4 Mn1 93.7(2) . 1_455
C14 N1 N2 110.4(3) . .
C14 N1 C7 129.5(3) . .
N2 N1 C7 120.2(3) . .
C13 N2 N1 102.2(3) . .
C14 N3 C13 102.7(3) . .
C14 N3 Mn1 127.1(2) . .
C13 N3 Mn1 126.5(2) . .
C16 N4 N5 110.5(3) . .
C16 N4 C10 127.4(3) . .
N5 N4 C10 121.9(3) . .
C15 N5 N4 101.6(3) . .
C16 N6 C15 102.5(3) . .
C16 N6 Mn1 122.3(3) . 1_556
C15 N6 Mn1 133.5(3) . 1_556
C24 N7 N8 109.4(3) . .
C24 N7 C20 128.3(3) . .
N8 N7 C20 121.8(3) . .
C23 N8 N7 102.0(3) . .
C24 N9 C23 102.6(3) . .
C24 N9 Mn1 132.5(3) . .
C23 N9 Mn1 124.9(2) . .
C2 C1 C6 120.8(3) . .
C2 C1 C7 120.4(3) . .
C6 C1 C7 118.7(3) . .
C1 C2 C3 119.3(3) . .
C1 C2 C8 121.7(3) . .
C3 C2 C8 119.0(4) . .
C2 C3 C4 119.5(3) . .
C2 C3 C9 120.2(3) . .
C4 C3 C9 120.2(4) . .
C5 C4 C3 120.4(3) . .
C5 C4 C10 119.8(4) . .
C3 C4 C10 119.5(4) . .
C6 C5 C4 120.0(3) . .
C6 C5 C11 118.5(4) . .
C4 C5 C11 121.5(4) . .
C5 C6 C1 119.3(4) . .
C5 C6 C12 119.9(4) . .
C1 C6 C12 120.9(4) . .
N1 C7 C1 110.4(3) . .
N1 C7 H7A 109.6 . .
C1 C7 H7A 109.6 . .
N1 C7 H7B 109.6 . .
C1 C7 H7B 109.6 . .
H7A C7 H7B 108.1 . .
C2 C8 H8A 109.5 . .
C2 C8 H8B 109.5 . .
H8A C8 H8B 109.5 . .
C2 C8 H8C 109.5 . .
H8A C8 H8C 109.5 . .
H8B C8 H8C 109.5 . .
C3 C9 H9A 109.5 . .
C3 C9 H9B 109.5 . .
H9A C9 H9B 109.5 . .
C3 C9 H9C 109.5 . .
H9A C9 H9C 109.5 . .
H9B C9 H9C 109.5 . .
N4 C10 C4 115.1(3) . .
N4 C10 H10A 108.5 . .
C4 C10 H10A 108.5 . .
N4 C10 H10B 108.5 . .
C4 C10 H10B 108.5 . .
H10A C10 H10B 107.5 . .
C5 C11 H11A 109.5 . .
C5 C11 H11B 109.5 . .
H11A C11 H11B 109.5 . .
C5 C11 H11C 109.5 . .
H11A C11 H11C 109.5 . .
H11B C11 H11C 109.5 . .
C6 C12 H12A 109.5 . .
C6 C12 H12B 109.5 . .
H12A C12 H12B 109.5 . .
C6 C12 H12C 109.5 . .
H12A C12 H12C 109.5 . .
H12B C12 H12C 109.5 . .
N2 C13 N3 114.7(3) . .
N2 C13 H13A 122.6 . .
N3 C13 H13A 122.7 . .
N3 C14 N1 110.0(3) . .
N3 C14 H14A 125.0 . .
N1 C14 H14A 125.0 . .
N5 C15 N6 115.0(4) . .
N5 C15 H15A 122.5 . .
N6 C15 H15A 122.5 . .
N6 C16 N4 110.4(4) . .
N6 C16 H16A 124.8 . .
N4 C16 H16A 124.8 . .
C18 C17 C19 120.6(3) . 2_557
C18 C17 C20 120.4(4) . .
C19 C17 C20 119.0(4) 2_557 .
C17 C18 C19 119.7(4) . .
C17 C18 C21 120.1(4) . .
C19 C18 C21 120.2(4) . .
C17 C19 C18 119.7(3) 2_557 .
C17 C19 C22 121.3(4) 2_557 .
C18 C19 C22 118.9(4) . .
N7 C20 C17 113.0(3) . .
N7 C20 H20A 109.0 . .
C17 C20 H20A 109.0 . .
N7 C20 H20B 109.0 . .
C17 C20 H20B 109.0 . .
H20A C20 H20B 107.8 . .
C18 C21 H21A 109.5 . .
C18 C21 H21B 109.5 . .
H21A C21 H21B 109.5 . .
C18 C21 H21C 109.5 . .
H21A C21 H21C 109.5 . .
H21B C21 H21C 109.5 . .
C19 C22 H22A 109.5 . .
C19 C22 H22B 109.5 . .
H22A C22 H22B 109.5 . .
C19 C22 H22C 109.5 . .
H22A C22 H22C 109.5 . .
H22B C22 H22C 109.5 . .
N8 C23 N9 115.1(3) . .
N8 C23 H23A 122.4 . .
N9 C23 H23A 122.4 . .
N7 C24 N9 110.8(3) . .
N7 C24 H24A 124.6 . .
N9 C24 H24A 124.6 . .
C26 C25 C30 119.3(3) . .
C26 C25 C31 120.5(3) . .
C30 C25 C31 120.1(3) . .
C25 C26 C27 120.5(3) . .
C25 C26 H26A 119.7 . .
C27 C26 H26A 119.7 . .
C28 C27 C26 119.8(3) . .
C28 C27 C32 120.0(3) . .
C26 C27 C32 120.2(3) . .
C29 C28 C27 120.0(3) . .
C29 C28 H28A 120.0 . .
C27 C28 H28A 120.0 . .
C28 C29 C30 119.7(3) . .
C28 C29 H29A 120.2 . .
C30 C29 H29A 120.2 . .
C25 C30 C29 120.7(3) . .
C25 C30 H30A 119.7 . .
C29 C30 H30A 119.7 . .
O2 C31 O1 122.8(3) . .
O2 C31 C25 120.7(3) . .
O1 C31 C25 116.5(4) . .
O3 C32 O4 121.6(3) . .
O3 C32 C27 120.2(3) . .
O4 C32 C27 118.2(3) . .

loop_
_geom_bond_atom_site_label_1
_geom_bond_atom_site_label_2
_geom_bond_distance
_geom_bond_site_symmetry_2
Mn1 O1 2.112(3) .
Mn1 O4 2.231(2) 1_655
Mn1 N3 2.235(3) .
Mn1 N9 2.263(3) .
Mn1 N6 2.278(3) 1_554
Mn1 O3 2.378(3) 1_655
O1 C31 1.272(4) .
O2 C31 1.238(5) .
O3 C32 1.246(4) .
O3 Mn1 2.378(3) 1_455
O4 C32 1.273(4) .
O4 Mn1 2.231(2) 1_455
N1 C14 1.325(5) .
N1 N2 1.365(4) .
N1 C7 1.462(4) .
N2 C13 1.311(5) .
N3 C14 1.328(4) .
N3 C13 1.366(5) .
N4 C16 1.330(5) .
N4 N5 1.364(5) .
N4 C10 1.465(4) .
N5 C15 1.324(5) .
N6 C16 1.323(5) .
N6 C15 1.368(5) .
N6 Mn1 2.278(3) 1_556
N7 C24 1.318(5) .
N7 N8 1.370(5) .
N7 C20 1.467(5) .
N8 C23 1.313(5) .
N9 C24 1.321(5) .
N9 C23 1.346(5) .
C1 C2 1.394(5) .
C1 C6 1.409(5) .
C1 C7 1.515(5) .
C2 C3 1.404(5) .
C2 C8 1.511(5) .
C3 C4 1.399(5) .
C3 C9 1.514(6) .
C4 C5 1.396(6) .
C4 C10 1.510(5) .
C5 C6 1.391(5) .
C5 C11 1.516(5) .
C6 C12 1.522(6) .
C7 H7A 0.9800 .
C7 H7B 0.9800 .
C8 H8A 0.9700 .
C8 H8B 0.9700 .
C8 H8C 0.9700 .
C9 H9A 0.9700 .
C9 H9B 0.9700 .
C9 H9C 0.9700 .
C10 H10A 0.9800 .
C10 H10B 0.9800 .
C11 H11A 0.9700 .
C11 H11B 0.9700 .
C11 H11C 0.9700 .
C12 H12A 0.9700 .
C12 H12B 0.9700 .
C12 H12C 0.9700 .
C13 H13A 0.9400 .
C14 H14A 0.9400 .
C15 H15A 0.9400 .
C16 H16A 0.9400 .
C17 C18 1.391(6) .
C17 C19 1.393(6) 2_557
C17 C20 1.520(5) .
C18 C19 1.394(6) .
C18 C21 1.517(6) .
C19 C17 1.393(6) 2_557
C19 C22 1.506(6) .
C20 H20A 0.9800 .
C20 H20B 0.9800 .
C21 H21A 0.9700 .
C21 H21B 0.9700 .
C21 H21C 0.9700 .
C22 H22A 0.9700 .
C22 H22B 0.9700 .
C22 H22C 0.9700 .
C23 H23A 0.9400 .
C24 H24A 0.9400 .
C25 C26 1.383(5) .
C25 C30 1.389(5) .
C25 C31 1.504(5) .
C26 C27 1.394(5) .
C26 H26A 0.9400 .
C27 C28 1.391(5) .
C27 C32 1.506(5) .
C28 C29 1.387(5) .
C28 H28A 0.9400 .
C29 C30 1.392(5) .
C29 H29A 0.9400 .
C30 H30A 0.9400 .

loop_
_geom_torsion_atom_site_label_1
_geom_torsion_atom_site_label_2
_geom_torsion_atom_site_label_3
_geom_torsion_atom_site_label_4
_geom_torsion
_geom_torsion_site_symmetry_1
_geom_torsion_site_symmetry_4
O4 Mn1 O1 C31 173.2(2) 1_655 .
N3 Mn1 O1 C31 -8.6(3) . .
N9 Mn1 O1 C31 76.5(2) . .
N6 Mn1 O1 C31 -96.9(2) 1_554 .
O3 Mn1 O1 C31 162.9(2) 1_655 .
C14 N1 N2 C13 0.3(4) . .
C7 N1 N2 C13 179.1(3) . .
O1 Mn1 N3 C14 16.6(3) . .
O4 Mn1 N3 C14 -166.1(2) 1_655 .
N9 Mn1 N3 C14 -71.0(3) . .
N6 Mn1 N3 C14 109.3(3) 1_554 .
O3 Mn1 N3 C14 -158.5(3) 1_655 .
O1 Mn1 N3 C13 171.2(2) . .
O4 Mn1 N3 C13 -11.4(4) 1_655 .
N9 Mn1 N3 C13 83.6(3) . .
N6 Mn1 N3 C13 -96.0(3) 1_554 .
O3 Mn1 N3 C13 -3.8(3) 1_655 .
C16 N4 N5 C15 -0.6(4) . .
C10 N4 N5 C15 -175.5(4) . .
C24 N7 N8 C23 1.1(5) . .
C20 N7 N8 C23 173.4(4) . .
O1 Mn1 N9 C24 9.3(3) . .
O4 Mn1 N9 C24 -79.1(3) 1_655 .
N3 Mn1 N9 C24 142.1(3) . .
O3 Mn1 N9 C24 -135.2(3) 1_655 .
O1 Mn1 N9 C23 -170.7(3) . .
O4 Mn1 N9 C23 100.9(3) 1_655 .
N3 Mn1 N9 C23 -37.9(3) . .
O3 Mn1 N9 C23 44.8(3) 1_655 .
C6 C1 C2 C3 -1.8(5) . .
C7 C1 C2 C3 -178.2(3) . .
C6 C1 C2 C8 175.4(3) . .
C7 C1 C2 C8 -1.0(5) . .
C1 C2 C3 C4 8.2(5) . .
C8 C2 C3 C4 -169.0(3) . .
C1 C2 C3 C9 -172.2(4) . .
C8 C2 C3 C9 10.6(6) . .
C2 C3 C4 C5 -7.9(5) . .
C9 C3 C4 C5 172.6(4) . .
C2 C3 C4 C10 166.6(3) . .
C9 C3 C4 C10 -13.0(5) . .
C3 C4 C5 C6 0.8(5) . .
C10 C4 C5 C6 -173.6(3) . .
C3 C4 C5 C11 -178.9(4) . .
C10 C4 C5 C11 6.6(6) . .
C4 C5 C6 C1 5.6(5) . .
C11 C5 C6 C1 -174.6(4) . .
C4 C5 C6 C12 -175.9(4) . .
C11 C5 C6 C12 3.8(6) . .
C2 C1 C6 C5 -5.2(5) . .
C7 C1 C6 C5 171.3(3) . .
C2 C1 C6 C12 176.4(4) . .
C7 C1 C6 C12 -7.1(5) . .
C14 N1 C7 C1 121.9(4) . .
N2 N1 C7 C1 -56.8(4) . .
C2 C1 C7 N1 101.6(4) . .
C6 C1 C7 N1 -74.9(4) . .
C16 N4 C10 C4 130.0(4) . .
N5 N4 C10 C4 -56.0(5) . .
C5 C4 C10 N4 -73.9(5) . .
C3 C4 C10 N4 111.6(4) . .
N1 N2 C13 N3 -0.5(4) . .
C14 N3 C13 N2 0.5(4) . .
Mn1 N3 C13 N2 -159.0(2) . .
C13 N3 C14 N1 -0.3(4) . .
Mn1 N3 C14 N1 159.0(2) . .
N2 N1 C14 N3 0.0(4) . .
C7 N1 C14 N3 -178.7(3) . .
N4 N5 C15 N6 -0.1(5) . .
C16 N6 C15 N5 0.6(5) . .
Mn1 N6 C15 N5 165.6(3) 1_556 .
C15 N6 C16 N4 -1.0(4) . .
Mn1 N6 C16 N4 -168.1(3) 1_556 .
N5 N4 C16 N6 1.0(5) . .
C10 N4 C16 N6 175.6(4) . .
C19 C17 C18 C19 -2.2(6) 2_557 .
C20 C17 C18 C19 174.5(3) . .
C19 C17 C18 C21 175.5(3) 2_557 .
C20 C17 C18 C21 -7.8(5) . .
C17 C18 C19 C17 2.2(6) . 2_557
C21 C18 C19 C17 -175.5(3) . 2_557
C17 C18 C19 C22 -175.9(4) . .
C21 C18 C19 C22 6.4(6) . .
C24 N7 C20 C17 -161.5(4) . .
N8 N7 C20 C17 27.8(6) . .
C18 C17 C20 N7 89.3(5) . .
C19 C17 C20 N7 -94.0(5) 2_557 .
N7 N8 C23 N9 -0.2(5) . .
C24 N9 C23 N8 -0.7(5) . .
Mn1 N9 C23 N8 179.3(3) . .
N8 N7 C24 N9 -1.7(5) . .
C20 N7 C24 N9 -173.3(4) . .
C23 N9 C24 N7 1.4(4) . .
Mn1 N9 C24 N7 -178.6(2) . .
C30 C25 C26 C27 -1.8(5) . .
C31 C25 C26 C27 177.7(3) . .
C25 C26 C27 C28 1.8(5) . .
C25 C26 C27 C32 -177.0(3) . .
C26 C27 C28 C29 -0.1(5) . .
C32 C27 C28 C29 178.7(3) . .
C27 C28 C29 C30 -1.6(6) . .
C26 C25 C30 C29 0.2(5) . .
C31 C25 C30 C29 -179.4(3) . .
C28 C29 C30 C25 1.5(6) . .
Mn1 O1 C31 O2 6.2(4) . .
Mn1 O1 C31 C25 -174.3(2) . .
C26 C25 C31 O2 7.9(5) . .
C30 C25 C31 O2 -172.6(3) . .
C26 C25 C31 O1 -171.7(3) . .
C30 C25 C31 O1 7.9(5) . .
Mn1 O3 C32 O4 0.2(3) 1_455 .
Mn1 O3 C32 C27 -180.0(3) 1_455 .
Mn1 O4 C32 O3 -0.3(4) 1_455 .
Mn1 O4 C32 C27 179.9(2) 1_455 .
C28 C27 C32 O3 168.4(3) . .
C26 C27 C32 O3 -12.9(5) . .
C28 C27 C32 O4 -11.8(5) . .
C26 C27 C32 O4 166.9(3) . .
